data_7061885
loop_
_publ_author_name
'Vithana, Vidushi P.'
'Guo, Zhifang'
'Deacon, Glen B.'
'Somers, Anthony E.'
'Junk, Peter C.'

_publ_section_title
;
 Synthesis, structure, and corrosion inhibiting properties of REIII
 3-thiophenecarboxylate complexes
;
_journal_issue 40
_journal_name_full 'New Journal of Chemistry'
_journal_page_first 19104
_journal_page_last 19111
_journal_paper_doi 10.1039/D2NJ03556A
_journal_volume 46
_journal_year 2022
_chemical_formula_moiety 'C15 H15 Nd O9 S3'
_chemical_formula_sum 'C15 H15 Nd O9 S3'
_chemical_formula_weight 579.69
_space_group_crystal_system monoclinic
_space_group_IT_number 14
_space_group_name_Hall '-P 2ybc'
_space_group_name_H-M_alt 'P 1 21/c 1'
_atom_sites_solution_hydrogens mixed
_audit_creation_date 2022-03-15
_audit_creation_method
;
Olex2 1.3
(compiled 2020.11.12 svn.r5f609507 for OlexSys, GUI svn.r6408)
;
_audit_update_record
;
2022-07-05 deposited with the CCDC.	2022-09-07 downloaded from the CCDC.
;
_cell_angle_alpha 90
_cell_angle_beta 100.78(3)
_cell_angle_gamma 90
_cell_formula_units_Z 4
_cell_length_a 15.020(3)
_cell_length_b 12.070(2)
_cell_length_c 10.720(2)
_cell_measurement_reflns_used 3344
_cell_measurement_temperature 100(2)
_cell_measurement_theta_max 25
_cell_measurement_theta_min 2
_cell_volume 1909.1(6)
_computing_cell_refinement 'XDS (Kabsch, 1993)'
_computing_data_collection 'BluIce (McPhillips, 2002)'
_computing_data_reduction 'XDS (Kabsch, 1993)'
_computing_molecular_graphics 'Olex2 1.3 (Dolomanov et al., 2009)'
_computing_publication_material 'Olex2 1.3 (Dolomanov et al., 2009)'
_computing_structure_refinement 'SHELXL 2018/3 (Sheldrick, 2015)'
_diffrn_ambient_temperature 100(2)
_diffrn_measured_fraction_theta_full 0.991
_diffrn_measured_fraction_theta_max 0.991
_diffrn_measurement_device_type 'ADSC Quantum 210r'
_diffrn_measurement_method 'Phi Scan'
_diffrn_radiation_monochromator 'Silicon Double Crystal'
_diffrn_radiation_type Synchrotron
_diffrn_radiation_wavelength 0.71073
_diffrn_reflns_av_unetI/netI 0.0226
_diffrn_reflns_Laue_measured_fraction_full 0.991
_diffrn_reflns_Laue_measured_fraction_max 0.991
_diffrn_reflns_limit_h_max 17
_diffrn_reflns_limit_h_min -17
_diffrn_reflns_limit_k_max 14
_diffrn_reflns_limit_k_min -14
_diffrn_reflns_limit_l_max 12
_diffrn_reflns_limit_l_min -4
_diffrn_reflns_number 3344
_diffrn_reflns_point_group_measured_fraction_full 0.991
_diffrn_reflns_point_group_measured_fraction_max 0.991
_diffrn_reflns_theta_full 25.024
_diffrn_reflns_theta_max 25.024
_diffrn_reflns_theta_min 1.380
_diffrn_source 'MX1 Beamline Australian Synchrotron'
_exptl_absorpt_coefficient_mu 3.095
_exptl_absorpt_correction_type none
_exptl_crystal_density_diffrn 2.017
_exptl_crystal_description block
_exptl_crystal_F_000 1140
_exptl_crystal_size_max 0.1
_exptl_crystal_size_mid 0.06
_exptl_crystal_size_min 0.02
_refine_diff_density_max 1.807
_refine_diff_density_min -2.110
_refine_diff_density_rms 0.173
_refine_ls_extinction_method none
_refine_ls_goodness_of_fit_ref 1.080
_refine_ls_hydrogen_treatment constr
_refine_ls_matrix_type full
_refine_ls_number_parameters 288
_refine_ls_number_reflns 3344
_refine_ls_number_restraints 17
_refine_ls_restrained_S_all 1.078
_refine_ls_R_factor_all 0.0356
_refine_ls_R_factor_gt 0.0342
_refine_ls_shift/su_max 0.001
_refine_ls_shift/su_mean 0.000
_refine_ls_structure_factor_coef Fsqd
_refine_ls_weighting_details 'w=1/[\s^2^(Fo^2^)+(0.0676P)^2^+8.1129P] where P=(Fo^2^+2Fc^2^)/3'
_refine_ls_weighting_scheme calc
_refine_ls_wR_factor_gt 0.1032
_refine_ls_wR_factor_ref 0.1060
_reflns_Friedel_coverage 0.000
_reflns_number_gt 3203
_reflns_number_total 3344
_reflns_threshold_expression 'I > 2\s(I)'
_cod_data_source_file d2nj03556a2.cif
_cod_data_source_block vv1nd_tw
_cod_depositor_comments 'Adding full bibliography for 7061882--7061892.cif.'
_cod_original_cell_volume 1909.1(7)
_cod_database_code 7061885
_shelx_shelxl_version_number 2018/3
_shelx_space_group_comment
;
The symmetry employed for this shelxl refinement is uniquely defined
by the following loop, which should always be used as a source of
symmetry information in preference to the above space-group names.
They are only intended as comments.
;
_shelx_estimated_absorpt_t_max 0.941
_shelx_estimated_absorpt_t_min 0.747
_olex2_refinement_description
;
1. Twinned data refinement
 Scales: 0.91957
 0.08043
2. Restrained distances
 S3-C15 \\sim S3A-C13
 with sigma of 0.02
 C4-C3 \\sim C4A-C5
 with sigma of 0.02
 S1A-C3 \\sim S1-C5
 with sigma of 0.02
 C14A-C15 \\sim C14-C13
 with sigma of 0.02
 C9A-C10 \\sim C9-C8
 with sigma of 0.02
3. Uiso/Uaniso restraints and constraints
C9 \\sim C8: within 2A with sigma of 0.001 and sigma for terminal atoms of
0.002 within 2A
C9A \\sim C10: within 2A with sigma of 0.001 and sigma for terminal atoms of
0.002 within 2A
Uanis(S3) = Uanis(S3A)
Uanis(C4A) = Uanis(C4)
Uanis(S1A) = Uanis(S1)
Uanis(S3A) = Uanis(S3)
Uanis(C14A) = Uanis(C14)
Uanis(C9) = Uanis(C9A)
4. Others
 Sof(S1A)=Sof(H3B)=Sof(H5B)=Sof(C4A)=Sof(H4A)=1-FVAR(1)
 Sof(S1)=Sof(H3A)=Sof(H5A)=Sof(C4)=Sof(H4)=FVAR(1)
 Sof(S3)=Sof(H15A)=Sof(H13A)=Sof(C14)=Sof(H14)=1-FVAR(2)
 Sof(S3A)=Sof(H15)=Sof(H13)=Sof(C14A)=Sof(H14A)=FVAR(2)
 Sof(S2A)=Sof(H8A)=Sof(H10)=Sof(C9A)=Sof(H9AA)=1-FVAR(3)
 Sof(S2)=Sof(H8B)=Sof(H10A)=Sof(C9)=Sof(H9)=FVAR(3)
5.a Free rotating group:
 O8(H8C,H8D), O7(H7A,H7B)
5.b Rotating group:
 O9(H9A,H9B)
5.c Aromatic/amide H refined with riding coordinates:
 C15(H15), C15(H15A), C3(H3A), C3(H3B), C8(H8A), C8(H8B), C13(H13), C13(H13A),
 C10(H10), C10(H10A), C5(H5A), C5(H5B), C9(H9), C14A(H14A), C4(H4), C4A(H4A),
 C14(H14), C9A(H9AA)
;
_olex2_submission_special_instructions 'No special instructions were received'

loop_
_space_group_symop_operation_xyz
'x, y, z'
'-x, y+1/2, -z+1/2'
'-x, -y, -z'
'x, -y-1/2, z-1/2'

loop_
_atom_site_label
_atom_site_type_symbol
_atom_site_fract_x
_atom_site_fract_y
_atom_site_fract_z
_atom_site_U_iso_or_equiv
_atom_site_adp_type
_atom_site_occupancy
_atom_site_site_symmetry_order
_atom_site_calc_flag
_atom_site_refinement_flags_posn
_atom_site_refinement_flags_adp
_atom_site_refinement_flags_occupancy
_atom_site_disorder_assembly
_atom_site_disorder_group
Nd1 Nd 0.53984(2) 0.38203(2) 0.26674(2) 0.01460(13) Uani 1 1 d . . . . .
S3A S 0.89961(13) 0.14231(18) 0.6070(2) 0.0276(6) Uani 0.869(7) 1 d D . P A 1
S1 S 0.94816(16) 0.4863(3) 0.6518(3) 0.0285(6) Uani 0.847(7) 1 d D . P B 1
S2A S 0.11129(16) 0.3291(4) -0.0626(4) 0.0311(8) Uani 0.680(8) 1 d . . P C 1
O5 O 0.5923(2) 0.2085(3) 0.3776(3) 0.0188(7) Uani 1 1 d . . . . .
O1 O 0.7083(3) 0.3995(3) 0.3492(3) 0.0227(8) Uani 1 1 d . . . . .
O3 O 0.4102(2) 0.4012(3) 0.0763(3) 0.0187(7) Uani 1 1 d . . . . .
O9 O 0.4555(2) 0.3398(3) 0.4437(3) 0.0197(7) Uani 1 1 d . . . . .
H9A H 0.443065 0.400186 0.478392 0.030 Uiso 1 1 d R U . . .
H9B H 0.490337 0.305178 0.503094 0.030 Uiso 1 1 d R U . . .
O4 O 0.4123(2) 0.2505(3) 0.1916(3) 0.0212(7) Uani 1 1 d . . . . .
S2 S 0.1097(4) 0.2256(10) 0.0353(10) 0.031(2) Uani 0.320(8) 1 d . . P C 2
O6 O 0.5970(2) 0.1978(3) 0.5862(3) 0.0191(7) Uani 1 1 d . . . . .
O2 O 0.6220(2) 0.4741(3) 0.4704(3) 0.0203(7) Uani 1 1 d . . . . .
S1A S 0.8855(13) 0.569(2) 0.734(2) 0.0285(6) Uani 0.153(7) 1 d D . P B 2
S3 S 0.8904(12) 0.134(2) 0.466(2) 0.0276(6) Uani 0.131(7) 1 d D . P A 2
C2 C 0.7821(4) 0.4771(4) 0.5416(5) 0.0206(10) Uani 1 1 d . . . . .
C12 C 0.7329(3) 0.1677(4) 0.5073(5) 0.0199(10) Uani 1 1 d . . . . .
C1 C 0.7006(3) 0.4489(4) 0.4483(5) 0.0194(10) Uani 1 1 d . . . . .
C15 C 0.7798(4) 0.1526(5) 0.4052(5) 0.0249(11) Uani 1 1 d D . . . .
H15 H 0.750021 0.151626 0.318850 0.030 Uiso 0.869(7) 1 calc R U P A 1
H15A H 0.753326 0.153073 0.317498 0.030 Uiso 0.131(7) 1 calc R U P A 2
C6 C 0.3690(3) 0.3184(4) 0.1113(4) 0.0184(10) Uani 1 1 d . . . . .
C3 C 0.7838(4) 0.5474(4) 0.6489(5) 0.0256(11) Uani 1 1 d D . . . .
H3A H 0.731586 0.581191 0.670358 0.031 Uiso 0.847(7) 1 calc R U P B 1
H3B H 0.730639 0.579456 0.669470 0.031 Uiso 0.153(7) 1 calc R U P B 2
C11 C 0.6342(3) 0.1913(4) 0.4896(4) 0.0172(9) Uani 1 1 d . . . . .
C7 C 0.2717(4) 0.3019(4) 0.0623(5) 0.0208(10) Uani 1 1 d . . . . .
C8 C 0.2208(4) 0.3666(4) -0.0321(6) 0.0252(9) Uani 1 1 d D U . . .
H8A H 0.245136 0.425213 -0.074425 0.030 Uiso 0.680(8) 1 calc R U P C 1
H8B H 0.245500 0.426774 -0.071488 0.030 Uiso 0.320(8) 1 calc R U P C 2
C13 C 0.7906(4) 0.1640(4) 0.6235(5) 0.0245(11) Uani 1 1 d D . . . .
H13 H 0.771838 0.172595 0.702800 0.029 Uiso 0.869(7) 1 calc R U P A 1
H13A H 0.771129 0.165539 0.702842 0.029 Uiso 0.131(7) 1 calc R U P A 2
C10 C 0.2186(4) 0.2210(5) 0.1083(5) 0.0246(9) Uani 1 1 d D U . . .
H10 H 0.242628 0.169922 0.173390 0.030 Uiso 0.680(8) 1 calc R U P C 1
H10A H 0.241847 0.169524 0.173340 0.030 Uiso 0.320(8) 1 calc R U P C 2
C5 C 0.8674(4) 0.4381(4) 0.5341(5) 0.0257(11) Uani 1 1 d D . . . .
H5A H 0.879188 0.389442 0.469445 0.031 Uiso 0.847(7) 1 calc R U P B 1
H5B H 0.880564 0.392230 0.467847 0.031 Uiso 0.153(7) 1 calc R U P B 2
O8 O 0.4393(2) 0.5359(3) 0.3028(3) 0.0208(7) Uani 1 1 d G . . . .
H8C H 0.409645 0.553155 0.360219 0.031 Uiso 1 1 d G U . . .
H8D H 0.435677 0.592771 0.255474 0.031 Uiso 1 1 d G U . . .
O7 O 0.5897(2) 0.5515(3) 0.1722(3) 0.0210(7) Uani 1 1 d G . . . .
H7A H 0.582237 0.568303 0.093941 0.031 Uiso 1 1 d G U . . .
H7B H 0.589717 0.613379 0.210088 0.031 Uiso 1 1 d G U . . .
C9 C 0.1308(17) 0.335(4) -0.063(4) 0.0250(9) Uani 0.320(8) 1 d D U P C 2
H9 H 0.086940 0.367951 -0.128356 0.030 Uiso 0.320(8) 1 calc R U P C 2
C14A C 0.8707(9) 0.1397(9) 0.4413(10) 0.028(2) Uani 0.869(7) 1 d D . P A 1
H14A H 0.912248 0.130637 0.385211 0.033 Uiso 0.869(7) 1 calc R U P A 1
C4 C 0.8695(9) 0.5605(13) 0.7170(13) 0.027(2) Uani 0.847(7) 1 d D . P B 1
H4 H 0.884215 0.604910 0.791191 0.032 Uiso 0.847(7) 1 calc R U P B 1
C4A C 0.930(5) 0.474(7) 0.634(5) 0.027(2) Uani 0.153(7) 1 d D . P B 2
H4A H 0.991786 0.451424 0.649601 0.032 Uiso 0.153(7) 1 calc R U P B 2
C14 C 0.878(2) 0.158(7) 0.611(8) 0.028(2) Uani 0.131(7) 1 d D . P A 2
H14 H 0.927524 0.167267 0.679525 0.033 Uiso 0.131(7) 1 calc R U P A 2
C9A C 0.1284(12) 0.223(2) 0.050(2) 0.0250(9) Uani 0.680(8) 1 d D U P C 1
H9AA H 0.082929 0.173629 0.068435 0.030 Uiso 0.680(8) 1 calc R U P C 1

loop_
_atom_site_aniso_label
_atom_site_aniso_U_11
_atom_site_aniso_U_22
_atom_site_aniso_U_33
_atom_site_aniso_U_23
_atom_site_aniso_U_13
_atom_site_aniso_U_12
Nd1 0.0210(2) 0.01051(18) 0.0129(2) -0.00015(8) 0.00480(12) -0.00002(8)
S3A 0.0222(11) 0.0283(11) 0.0317(10) 0.0062(8) 0.0035(9) 0.0024(7)
S1 0.0261(14) 0.0291(12) 0.0286(12) -0.0064(8) 0.0005(8) -0.0003(9)
S2A 0.0232(15) 0.0310(14) 0.0372(13) -0.0065(9) 0.0011(14) -0.0006(14)
O5 0.0257(18) 0.0149(17) 0.0162(18) 0.0024(13) 0.0054(13) 0.0011(13)
O1 0.032(2) 0.0198(17) 0.017(2) -0.0062(14) 0.0072(15) -0.0015(15)
O3 0.0228(18) 0.0167(16) 0.0156(18) 0.0008(13) 0.0013(14) -0.0022(14)
O9 0.0270(18) 0.0171(18) 0.0161(17) 0.0021(13) 0.0071(14) 0.0028(14)
O4 0.0288(19) 0.0164(18) 0.0189(18) 0.0007(13) 0.0058(14) -0.0005(14)
S2 0.025(4) 0.030(3) 0.037(4) -0.009(3) 0.007(3) 0.002(3)
O6 0.0243(17) 0.0188(18) 0.0159(17) 0.0012(13) 0.0083(13) -0.0012(14)
O2 0.0251(18) 0.0197(18) 0.0168(17) -0.0026(13) 0.0059(13) 0.0014(14)
S1A 0.0261(14) 0.0291(12) 0.0286(12) -0.0064(8) 0.0005(8) -0.0003(9)
S3 0.0222(11) 0.0283(11) 0.0317(10) 0.0062(8) 0.0035(9) 0.0024(7)
C2 0.032(3) 0.013(2) 0.019(3) -0.0012(18) 0.009(2) -0.0015(19)
C12 0.026(3) 0.011(2) 0.023(3) 0.0051(18) 0.008(2) 0.0015(19)
C1 0.026(3) 0.013(2) 0.019(3) 0.0066(19) 0.0049(19) -0.0013(19)
C15 0.028(3) 0.022(3) 0.027(3) 0.001(2) 0.009(2) 0.000(2)
C6 0.029(3) 0.014(2) 0.012(2) -0.0036(18) 0.0058(19) 0.0020(19)
C3 0.035(3) 0.019(3) 0.023(3) 0.000(2) 0.006(2) -0.003(2)
C11 0.028(2) 0.006(2) 0.017(2) 0.0000(17) 0.0050(19) -0.0025(18)
C7 0.029(3) 0.017(2) 0.017(2) -0.0056(19) 0.0048(19) 0.000(2)
C8 0.029(2) 0.0209(19) 0.026(2) -0.0035(16) 0.0049(17) 0.0008(16)
C13 0.029(3) 0.022(3) 0.024(3) 0.003(2) 0.008(2) 0.000(2)
C10 0.028(2) 0.0205(19) 0.025(2) -0.0048(16) 0.0061(16) 0.0004(16)
C5 0.030(3) 0.018(3) 0.031(3) -0.002(2) 0.008(2) 0.000(2)
O8 0.0330(19) 0.0154(17) 0.0167(18) 0.0017(13) 0.0115(14) 0.0069(14)
O7 0.0331(19) 0.0149(17) 0.0172(18) 0.0015(13) 0.0106(15) -0.0029(14)
C9 0.029(2) 0.0207(19) 0.026(2) -0.0041(16) 0.0054(17) 0.0006(16)
C14A 0.038(6) 0.027(4) 0.020(5) 0.003(4) 0.009(4) 0.008(4)
C4 0.032(6) 0.030(5) 0.016(6) -0.001(4) 0.000(4) -0.007(5)
C4A 0.032(6) 0.030(5) 0.016(6) -0.001(4) 0.000(4) -0.007(5)
C14 0.038(6) 0.027(4) 0.020(5) 0.003(4) 0.009(4) 0.008(4)
C9A 0.029(2) 0.0207(19) 0.026(2) -0.0041(16) 0.0054(17) 0.0006(16)

loop_
_atom_type_symbol
_atom_type_description
_atom_type_scat_dispersion_real
_atom_type_scat_dispersion_imag
_atom_type_scat_source
C C 0.0033 0.0016 'International Tables Vol C Tables 4.2.6.8 and 6.1.1.4'
H H 0.0000 0.0000 'International Tables Vol C Tables 4.2.6.8 and 6.1.1.4'
Nd Nd -0.1943 3.0179 'International Tables Vol C Tables 4.2.6.8 and 6.1.1.4'
O O 0.0106 0.0060 'International Tables Vol C Tables 4.2.6.8 and 6.1.1.4'
S S 0.1246 0.1234 'International Tables Vol C Tables 4.2.6.8 and 6.1.1.4'

loop_
_geom_angle_atom_site_label_1
_geom_angle_atom_site_label_2
_geom_angle_atom_site_label_3
_geom_angle
_geom_angle_site_symmetry_1
_geom_angle_site_symmetry_3
_geom_angle_publ_flag
O5 Nd1 O1 72.13(12) . . ?
O5 Nd1 O3 126.15(11) . . ?
O5 Nd1 O9 68.03(11) . . ?
O5 Nd1 O4 76.85(11) . . ?
O5 Nd1 O2 84.12(11) . . ?
O5 Nd1 O8 135.52(11) . . ?
O1 Nd1 O3 146.65(12) . . ?
O1 Nd1 O2 51.15(11) . . ?
O9 Nd1 O1 111.38(12) . . ?
O9 Nd1 O3 101.78(11) . . ?
O9 Nd1 O2 71.03(11) . . ?
O4 Nd1 O1 145.21(11) . . ?
O4 Nd1 O3 51.46(11) . . ?
O4 Nd1 O9 69.64(11) . . ?
O4 Nd1 O2 140.35(11) . . ?
O6 Nd1 O5 85.37(11) 4_565 . ?
O6 Nd1 O1 80.44(12) 4_565 . ?
O6 Nd1 O3 74.47(12) 4_565 . ?
O6 Nd1 O9 144.30(11) 4_565 . ?
O6 Nd1 O4 81.75(11) 4_565 . ?
O6 Nd1 O2 131.36(11) 4_565 . ?
O6 Nd1 O8 137.11(11) 4_565 . ?
O6 Nd1 O7 79.84(12) 4_565 . ?
O2 Nd1 O3 144.91(11) . . ?
O8 Nd1 O1 118.96(12) . . ?
O8 Nd1 O3 70.11(12) . . ?
O8 Nd1 O9 68.03(11) . . ?
O8 Nd1 O4 94.22(12) . . ?
O8 Nd1 O2 75.56(12) . . ?
O7 Nd1 O5 144.18(12) . . ?
O7 Nd1 O1 73.33(12) . . ?
O7 Nd1 O3 80.83(11) . . ?
O7 Nd1 O9 135.39(11) . . ?
O7 Nd1 O4 131.93(12) . . ?
O7 Nd1 O2 81.66(11) . . ?
O7 Nd1 O8 71.44(12) . . ?
C13 S3A C14A 92.8(5) . . ?
C5 S1 C4 91.8(4) . . ?
C8 S2A C9A 93.0(7) . . ?
C11 O5 Nd1 130.9(3) . . ?
C1 O1 Nd1 95.3(3) . . ?
C6 O3 Nd1 91.9(3) . . ?
Nd1 O9 H9A 109.6 . . ?
Nd1 O9 H9B 109.6 . . ?
H9A O9 H9B 104.3 . . ?
C6 O4 Nd1 94.2(3) . . ?
C10 S2 C9 92.1(11) . . ?
C11 O6 Nd1 153.1(3) . 4_566 ?
C1 O2 Nd1 93.0(3) . . ?
C3 S1A C4A 88.9(16) . . ?
C14 S3 C15 94(2) . . ?
C3 C2 C1 125.1(5) . . ?
C5 C2 C1 123.0(5) . . ?
C5 C2 C3 111.9(5) . . ?
C15 C12 C11 123.6(5) . . ?
C13 C12 C15 112.0(5) . . ?
C13 C12 C11 124.4(4) . . ?
O1 C1 O2 120.5(5) . . ?
O1 C1 C2 119.7(5) . . ?
O2 C1 C2 119.8(4) . . ?
S3 C15 H15A 125.9 . . ?
C12 C15 S3 108.2(10) . . ?
C12 C15 H15 122.8 . . ?
C12 C15 H15A 125.9 . . ?
C14A C15 C12 114.4(6) . . ?
C14A C15 H15 122.8 . . ?
O3 C6 O4 119.3(5) . . ?
O3 C6 C7 120.5(4) . . ?
O4 C6 C7 120.2(4) . . ?
S1A C3 H3B 122.7 . . ?
C2 C3 S1A 114.6(10) . . ?
C2 C3 H3A 124.0 . . ?
C2 C3 H3B 122.7 . . ?
C4 C3 C2 111.9(8) . . ?
C4 C3 H3A 124.0 . . ?
O5 C11 O6 123.3(4) . . ?
O5 C11 C12 117.4(4) . . ?
O6 C11 C12 119.3(4) . . ?
C8 C7 C6 124.0(5) . . ?
C8 C7 C10 112.0(5) . . ?
C10 C7 C6 124.0(5) . . ?
S2A C8 H8A 123.9 . . ?
C7 C8 S2A 112.1(5) . . ?
C7 C8 H8A 123.9 . . ?
C7 C8 H8B 123.1 . . ?
C9 C8 C7 114(2) . . ?
C9 C8 H8B 123.1 . . ?
S3A C13 H13 124.3 . . ?
C12 C13 S3A 111.4(4) . . ?
C12 C13 H13 124.3 . . ?
C12 C13 H13A 124.2 . . ?
C14 C13 C12 112(3) . . ?
C14 C13 H13A 124.2 . . ?
S2 C10 H10A 123.8 . . ?
C7 C10 S2 112.4(6) . . ?
C7 C10 H10 123.1 . . ?
C7 C10 H10A 123.8 . . ?
C9A C10 C7 113.9(11) . . ?
C9A C10 H10 123.1 . . ?
S1 C5 H5A 123.7 . . ?
C2 C5 S1 112.6(4) . . ?
C2 C5 H5A 123.7 . . ?
C2 C5 H5B 124.5 . . ?
C4A C5 C2 111(4) . . ?
C4A C5 H5B 124.5 . . ?
Nd1 O8 H8C 135.8 . . ?
Nd1 O8 H8D 119.1 . . ?
H8C O8 H8D 104.5 . . ?
Nd1 O7 H7A 127.7 . . ?
Nd1 O7 H7B 120.4 . . ?
H7A O7 H7B 104.5 . . ?
S2 C9 H9 125.2 . . ?
C8 C9 S2 110(3) . . ?
C8 C9 H9 125.2 . . ?
S3A C14A H14A 125.3 . . ?
C15 C14A S3A 109.4(8) . . ?
C15 C14A H14A 125.3 . . ?
S1 C4 H4 124.1 . . ?
C3 C4 S1 111.7(9) . . ?
C3 C4 H4 124.1 . . ?
S1A C4A H4A 123.3 . . ?
C5 C4A S1A 113(5) . . ?
C5 C4A H4A 123.3 . . ?
S3 C14 H14 123.4 . . ?
C13 C14 S3 113(5) . . ?
C13 C14 H14 123.4 . . ?
S2A C9A H9AA 125.5 . . ?
C10 C9A S2A 109.0(14) . . ?
C10 C9A H9AA 125.5 . . ?

loop_
_geom_bond_atom_site_label_1
_geom_bond_atom_site_label_2
_geom_bond_distance
_geom_bond_site_symmetry_2
_geom_bond_publ_flag
Nd1 O5 2.464(3) . ?
Nd1 O1 2.529(4) . ?
Nd1 O3 2.555(4) . ?
Nd1 O9 2.523(3) . ?
Nd1 O4 2.502(3) . ?
Nd1 O6 2.456(3) 4_565 ?
Nd1 O2 2.553(3) . ?
Nd1 O8 2.469(3) . ?
Nd1 O7 2.461(3) . ?
S3A C13 1.700(5) . ?
S3A C14A 1.748(11) . ?
S1 C5 1.682(6) . ?
S1 C4 1.731(17) . ?
S2A C8 1.678(6) . ?
S2A C9A 1.75(2) . ?
O5 C11 1.264(6) . ?
O1 C1 1.242(6) . ?
O3 C6 1.270(6) . ?
O9 H9A 0.8542 . ?
O9 H9B 0.8542 . ?
O4 C6 1.274(6) . ?
S2 C10 1.677(8) . ?
S2 C9 1.76(5) . ?
O6 C11 1.267(6) . ?
O2 C1 1.285(6) . ?
S1A C3 1.647(16) . ?
S1A C4A 1.78(10) . ?
S3 C15 1.683(16) . ?
S3 C14 1.62(8) . ?
C2 C1 1.468(7) . ?
C2 C3 1.426(7) . ?
C2 C5 1.381(8) . ?
C12 C15 1.420(7) . ?
C12 C11 1.487(7) . ?
C12 C13 1.379(7) . ?
C15 H15 0.9500 . ?
C15 H15A 0.9500 . ?
C15 C14A 1.357(14) . ?
C6 C7 1.471(7) . ?
C3 H3A 0.9500 . ?
C3 H3B 0.9500 . ?
C3 C4 1.365(13) . ?
C7 C8 1.388(8) . ?
C7 C10 1.407(8) . ?
C8 H8A 0.9500 . ?
C8 H8B 0.9500 . ?
C8 C9 1.38(2) . ?
C13 H13 0.9500 . ?
C13 H13A 0.9500 . ?
C13 C14 1.35(2) . ?
C10 H10 0.9500 . ?
C10 H10A 0.9500 . ?
C10 C9A 1.382(18) . ?
C5 H5A 0.9500 . ?
C5 H5B 0.9500 . ?
C5 C4A 1.36(2) . ?
O8 H8C 0.8498 . ?
O8 H8D 0.8499 . ?
O7 H7A 0.8499 . ?
O7 H7B 0.8501 . ?
C9 H9 0.9500 . ?
C14A H14A 0.9500 . ?
C4 H4 0.9500 . ?
C4A H4A 0.9500 . ?
C14 H14 0.9500 . ?
C9A H9AA 0.9500 . ?

loop_
_geom_torsion_atom_site_label_1
_geom_torsion_atom_site_label_2
_geom_torsion_atom_site_label_3
_geom_torsion_atom_site_label_4
_geom_torsion
_geom_torsion_site_symmetry_1
_geom_torsion_site_symmetry_2
_geom_torsion_site_symmetry_3
_geom_torsion_site_symmetry_4
_geom_torsion_publ_flag
Nd1 O5 C11 O6 74.6(6) . . . . ?
Nd1 O5 C11 C12 -102.4(4) . . . . ?
Nd1 O1 C1 O2 -2.0(5) . . . . ?
Nd1 O1 C1 C2 177.0(4) . . . . ?
Nd1 O3 C6 O4 -17.6(4) . . . . ?
Nd1 O3 C6 C7 161.0(4) . . . . ?
Nd1 O4 C6 O3 18.0(4) . . . . ?
Nd1 O4 C6 C7 -160.6(4) . . . . ?
Nd1 O6 C11 O5 111.5(7) 4_566 . . . ?
Nd1 O6 C11 C12 -71.5(8) 4_566 . . . ?
Nd1 O2 C1 O1 2.0(5) . . . . ?
Nd1 O2 C1 C2 -177.0(4) . . . . ?
O3 C6 C7 C8 6.5(7) . . . . ?
O3 C6 C7 C10 -171.4(5) . . . . ?
O4 C6 C7 C8 -174.9(5) . . . . ?
O4 C6 C7 C10 7.1(7) . . . . ?
C2 C3 C4 S1 -0.6(13) . . . . ?
C2 C5 C4A S1A -5(6) . . . . ?
C12 C15 C14A S3A 1.7(9) . . . . ?
C12 C13 C14 S3 -11(6) . . . . ?
C1 C2 C3 S1A -177.5(13) . . . . ?
C1 C2 C3 C4 -178.6(9) . . . . ?
C1 C2 C5 S1 178.6(4) . . . . ?
C1 C2 C5 C4A -178(4) . . . . ?
C15 S3 C14 C13 10(5) . . . . ?
C15 C12 C11 O5 -6.6(7) . . . . ?
C15 C12 C11 O6 176.3(5) . . . . ?
C15 C12 C13 S3A -0.1(6) . . . . ?
C15 C12 C13 C14 6(4) . . . . ?
C6 C7 C8 S2A -178.0(4) . . . . ?
C6 C7 C8 C9 180(2) . . . . ?
C6 C7 C10 S2 178.5(6) . . . . ?
C6 C7 C10 C9A 178.5(11) . . . . ?
C3 S1A C4A C5 5(6) . . . . ?
C3 C2 C1 O1 170.1(5) . . . . ?
C3 C2 C1 O2 -10.9(7) . . . . ?
C3 C2 C5 S1 -0.8(6) . . . . ?
C3 C2 C5 C4A 2(4) . . . . ?
C11 C12 C15 S3 177.4(9) . . . . ?
C11 C12 C15 C14A 175.5(7) . . . . ?
C11 C12 C13 S3A -176.7(4) . . . . ?
C11 C12 C13 C14 -170(4) . . . . ?
C7 C8 C9 S2 3(3) . . . . ?
C7 C10 C9A S2A -0.6(16) . . . . ?
C8 S2A C9A C10 0.6(14) . . . . ?
C8 C7 C10 S2 0.3(7) . . . . ?
C8 C7 C10 C9A 0.3(12) . . . . ?
C13 S3A C14A C15 -1.5(7) . . . . ?
C13 C12 C15 S3 0.8(10) . . . . ?
C13 C12 C15 C14A -1.1(8) . . . . ?
C13 C12 C11 O5 169.6(5) . . . . ?
C13 C12 C11 O6 -7.5(7) . . . . ?
C10 S2 C9 C8 -2(3) . . . . ?
C10 C7 C8 S2A 0.2(6) . . . . ?
C10 C7 C8 C9 -2(2) . . . . ?
C5 S1 C4 C3 0.1(11) . . . . ?
C5 C2 C1 O1 -9.3(7) . . . . ?
C5 C2 C1 O2 169.7(5) . . . . ?
C5 C2 C3 S1A 1.9(14) . . . . ?
C5 C2 C3 C4 0.9(10) . . . . ?
C9 S2 C10 C7 1.2(16) . . . . ?
C14A S3A C13 C12 0.9(5) . . . . ?
C4 S1 C5 C2 0.4(8) . . . . ?
C4A S1A C3 C2 -4(4) . . . . ?
C14 S3 C15 C12 -6(3) . . . . ?
C9A S2A C8 C7 -0.5(9) . . . . ?

loop_
_twin_individual_id
_twin_individual_mass_fraction_refined
1 0.91957
2 0.08043
